data_4347960
loop_
_publ_author_name
'Goodwin, Conrad A. P.'
'Chilton, Nicholas F.'
'Vettese, Gianni F.'
'Moreno Pineda, Eufemio'
'Crowe, Iain F.'
'Ziller, Joseph W.'
'Winpenny, Richard E. P.'
'Evans, William J.'
'Mills, David P.'

_publ_section_title
;
 Physicochemical Properties of Near-Linear Lanthanide(II) Bis(silylamide)
 Complexes (Ln = Sm, Eu, Tm, Yb).
;
_journal_issue 20
_journal_name_full 'Inorganic chemistry'
_journal_page_first 10057
_journal_page_last 10067
_journal_paper_doi 10.1021/acs.inorgchem.6b00808
_journal_volume 55
_journal_year 2016
_chemical_formula_moiety 'C36 H84 Eu N2 Si4'
_chemical_formula_sum 'C36 H84 Eu N2 Si4'
_chemical_formula_weight 809.37
_chemical_name_systematic bis(bis(triisopropylsilyl)amido)europium(II)
_space_group_crystal_system orthorhombic
_space_group_IT_number 61
_space_group_name_Hall '-P 2ac 2ab'
_space_group_name_H-M_alt 'P b c a'
_atom_sites_solution_hydrogens geom
_audit_creation_date 2016-02-23
_audit_creation_method
;
Olex2 1.2
(compiled 2015.09.30 svn.r3233 for OlexSys, GUI svn.r5155)
;
_cell_angle_alpha 90
_cell_angle_beta 90
_cell_angle_gamma 90
_cell_formula_units_Z 8
_cell_length_a 20.4847(5)
_cell_length_b 16.0637(7)
_cell_length_c 26.4034(10)
_cell_measurement_reflns_used 7159
_cell_measurement_temperature 100.03(10)
_cell_measurement_theta_max 28.5120
_cell_measurement_theta_min 3.5580
_cell_volume 8688.3(5)
_computing_cell_refinement
;
CrysAlisPro, Agilent Technologies,
Version 1.171.37.35 (release 13-08-2014 CrysAlis171 .NET)
(compiled Aug 13 2014,18:06:01)
;
_computing_data_collection
;
CrysAlisPro, Agilent Technologies,
Version 1.171.37.35 (release 13-08-2014 CrysAlis171 .NET)
(compiled Aug 13 2014,18:06:01)
;
_computing_data_reduction
;
CrysAlisPro, Agilent Technologies,
Version 1.171.37.35 (release 13-08-2014 CrysAlis171 .NET)
(compiled Aug 13 2014,18:06:01)
;
_computing_molecular_graphics 'Olex2 (Dolomanov et al., 2009)'
_computing_publication_material 'Olex2 (Dolomanov et al., 2009)'
_computing_structure_refinement 'ShelXL (Sheldrick, 2015)'
_diffrn_ambient_environment N~2~
_diffrn_ambient_temperature 100.03(10)
_diffrn_detector 'CCD plate'
_diffrn_detector_area_resol_mean 8.0714
_diffrn_detector_type Eos
_diffrn_measured_fraction_theta_full 0.997
_diffrn_measured_fraction_theta_max 0.997
_diffrn_measurement_details
;
#__ type_ start__ end____ width___ exp.time_
  1 omega   18.00   61.00   1.0000    7.3650
omega____ theta____ kappa____ phi______ frames
    -       19.4509  -99.0000  -60.0000 43

#__ type_ start__ end____ width___ exp.time_
  2 omega   22.00   74.00   1.0000    7.3650
omega____ theta____ kappa____ phi______ frames
    -       19.4509   19.0000  -30.0000 52

#__ type_ start__ end____ width___ exp.time_
  3 omega    1.00   52.00   1.0000    7.3650
omega____ theta____ kappa____ phi______ frames
    -       19.4509   77.0000   30.0000 51
;
_diffrn_measurement_device 'four-circle diffractometer'
_diffrn_measurement_device_type 'SuperNova, Single source at offset, Eos'
_diffrn_measurement_method '\w scans'
_diffrn_orient_matrix_UB_11 -0.0119641000
_diffrn_orient_matrix_UB_12 0.0199457000
_diffrn_orient_matrix_UB_13 0.0220990000
_diffrn_orient_matrix_UB_21 -0.0094412000
_diffrn_orient_matrix_UB_22 -0.0391327000
_diffrn_orient_matrix_UB_23 0.0100751000
_diffrn_orient_matrix_UB_31 0.0311011000
_diffrn_orient_matrix_UB_32 -0.0041996000
_diffrn_orient_matrix_UB_33 0.0115117000
_diffrn_radiation_monochromator mirror
_diffrn_radiation_probe x-ray
_diffrn_radiation_type MoK\a
_diffrn_radiation_wavelength 0.71073
_diffrn_reflns_av_R_equivalents 0.0389
_diffrn_reflns_av_unetI/netI 0.0530
_diffrn_reflns_Laue_measured_fraction_full 0.997
_diffrn_reflns_Laue_measured_fraction_max 0.997
_diffrn_reflns_limit_h_max 25
_diffrn_reflns_limit_h_min -23
_diffrn_reflns_limit_k_max 17
_diffrn_reflns_limit_k_min -20
_diffrn_reflns_limit_l_max 26
_diffrn_reflns_limit_l_min -33
_diffrn_reflns_number 22664
_diffrn_reflns_point_group_measured_fraction_full 0.997
_diffrn_reflns_point_group_measured_fraction_max 0.997
_diffrn_reflns_theta_full 26.000
_diffrn_reflns_theta_max 26.372
_diffrn_reflns_theta_min 3.575
_diffrn_source 'SuperNova (Mo) X-ray Source'
_exptl_absorpt_coefficient_mu 1.579
_exptl_absorpt_correction_T_max 0.925
_exptl_absorpt_correction_T_min 0.860
_exptl_absorpt_correction_type analytical
_exptl_absorpt_process_details
;
CrysAlisPro, Agilent Technologies,
Version 1.171.37.35 (release 13-08-2014 CrysAlis171 .NET)
(compiled Aug 13 2014,18:06:01)
Analytical numeric absorption correction using a multifaceted crystal
			model based on expressions derived by R.C. Clark & J.S. Reid.
(Clark, R. C. & Reid, J. S. (1995). Acta Cryst. A51, 887-897)
Empirical absorption correction using spherical harmonics,
 implemented in SCALE3 ABSPACK scaling algorithm.
;
_exptl_crystal_colour 'clear green'
_exptl_crystal_colour_lustre clear
_exptl_crystal_colour_primary green
_exptl_crystal_density_diffrn 1.238
_exptl_crystal_description plank
_exptl_crystal_F_000 3464
_exptl_crystal_size_max 0.2499
_exptl_crystal_size_mid 0.2385
_exptl_crystal_size_min 0.1037
_refine_diff_density_max 0.365
_refine_diff_density_min -0.342
_refine_diff_density_rms 0.078
_refine_ls_extinction_method none
_refine_ls_goodness_of_fit_ref 1.039
_refine_ls_hydrogen_treatment constr
_refine_ls_matrix_type full
_refine_ls_number_parameters 422
_refine_ls_number_reflns 8849
_refine_ls_number_restraints 0
_refine_ls_restrained_S_all 1.039
_refine_ls_R_factor_all 0.0552
_refine_ls_R_factor_gt 0.0382
_refine_ls_shift/su_max 0.001
_refine_ls_shift/su_mean 0.000
_refine_ls_structure_factor_coef Fsqd
_refine_ls_weighting_details 'w=1/[\s^2^(Fo^2^)+(0.0231P)^2^+4.2243P] where P=(Fo^2^+2Fc^2^)/3'
_refine_ls_weighting_scheme calc
_refine_ls_wR_factor_gt 0.0726
_refine_ls_wR_factor_ref 0.0789
_reflns_Friedel_coverage 0.000
_reflns_number_gt 6917
_reflns_number_total 8849
_reflns_threshold_expression 'I > 2\s(I)'
_cod_data_source_file ic6b00808_si_002.cif
_cod_data_source_block 1-100K
_cod_database_code 4347960
_manchester_internal_coll_name adpm108
_manchester_internal_coll_client CAPG/CAPG
_manchester_internal_coll_type custom
_manchester_internal_coll_frame_time 7.365
_manchester_internal_coll_frame_width 1
_manchester_internal_coll_frame_method '\w scans'
_manchester_internal_coll_user CAPG
_manchester_internal_coll_date 28/11/14
_manchester_internal_process_user CAPG
_manchester_internal_process_date 29/11/14
_manchester_internal_solution_user CAPG
_manchester_internal_solution_date 29/11/14
_manchester_internal_refinement_user CAPG
_manchester_internal_refinement_date 04/06/15
_manchester_internal_validation_user CAPG
_manchester_internal_validation_date 04/06/15
_shelxl_version_number 2014/6
_chemical_oxdiff_formula Eu(N(SiC9H21)2)2
_shelx_space_group_comment
;
The symmetry employed for this shelxl refinement is uniquely defined
by the following loop, which should always be used as a source of
symmetry information in preference to the above space-group names.
They are only intended as comments.
;
_reflns_odcompleteness_completeness 99.60
_reflns_odcompleteness_iscentric 1
_reflns_odcompleteness_theta 26.32
_olex2_refinement_description
;
1. Fixed Uiso
 At 1.2 times of:
  All C(H) groups
 At 1.5 times of:
  All C(H,H,H) groups
2. Others
 Sof(Eu1B)=1-FVAR(1)
 Sof(Eu1A)=FVAR(1)
3.a Ternary CH refined with riding coordinates:
 C1(H1), C4(H4), C7(H7), C10(H10), C13(H13), C16(H16), C19(H19), C22(H22),
 C25(H25), C28(H28), C31(H31), C34(H34)
3.b Idealised Me refined as rotating group:
 C2(H2A,H2B,H2C), C3(H3A,H3B,H3C), C5(H5A,H5B,H5C), C6(H6A,H6B,H6C), C8(H8A,
 H8B,H8C), C9(H9A,H9B,H9C), C11(H11A,H11B,H11C), C12(H12A,H12B,H12C), C14(H14A,
 H14B,H14C), C15(H15A,H15B,H15C), C17(H17A,H17B,H17C), C18(H18A,H18B,H18C),
 C20(H20A,H20B,H20C), C21(H21A,H21B,H21C), C23(H23A,H23B,H23C), C24(H24A,H24B,
 H24C), C26(H26A,H26B,H26C), C27(H27A,H27B,H27C), C29(H29A,H29B,H29C), C30(H30A,
 H30B,H30C), C32(H32A,H32B,H32C), C33(H33A,H33B,H33C), C35(H35A,H35B,H35C),
 C36(H36A,H36B,H36C)
;
_olex2_exptl_crystal_mounting_method 'From fombin on microscope slide.'
_olex2_submission_special_instructions 'No special instructions were received'

loop_
_space_group_symop_operation_xyz
'x, y, z'
'-x+1/2, -y, z+1/2'
'x+1/2, -y+1/2, -z'
'-x, y+1/2, -z+1/2'
'-x, -y, -z'
'x-1/2, y, -z-1/2'
'-x-1/2, y-1/2, z'
'x, -y-1/2, z-1/2'

loop_
_atom_site_label
_atom_site_type_symbol
_atom_site_fract_x
_atom_site_fract_y
_atom_site_fract_z
_atom_site_U_iso_or_equiv
_atom_site_adp_type
_atom_site_occupancy
_atom_site_site_symmetry_order
_atom_site_calc_flag
_atom_site_refinement_flags_posn
_atom_site_refinement_flags_occupancy
_atom_site_disorder_assembly
_atom_site_disorder_group
Eu1A Eu 0.34423(5) 0.28861(18) 0.11237(3) 0.0181(2) Uani 0.695(11) 1 d . P A 1
Eu1B Eu 0.34624(12) 0.3179(6) 0.11165(9) 0.0265(7) Uani 0.305(11) 1 d . P A 2
Si1 Si 0.31907(4) 0.33528(5) -0.01609(3) 0.01428(17) Uani 1 1 d . . . .
Si2 Si 0.45061(4) 0.24467(5) 0.01617(3) 0.01433(17) Uani 1 1 d . . . .
Si3 Si 0.23575(4) 0.28773(5) 0.21102(3) 0.01378(17) Uani 1 1 d . . . .
Si4 Si 0.38050(4) 0.34594(5) 0.23719(3) 0.01512(18) Uani 1 1 d . . . .
N1 N 0.37776(11) 0.29305(14) 0.02167(8) 0.0147(5) Uani 1 1 d . . . .
N2 N 0.31457(11) 0.31689(14) 0.20258(9) 0.0140(5) Uani 1 1 d . . . .
C1 C 0.26440(14) 0.39602(18) 0.03024(11) 0.0187(7) Uani 1 1 d . . . .
H1 H 0.2559 0.3575 0.0583 0.022 Uiso 1 1 calc R . A .
C2 C 0.30258(16) 0.46897(19) 0.05398(12) 0.0286(8) Uani 1 1 d . . . .
H2A H 0.3453 0.4502 0.0638 0.043 Uiso 1 1 calc GR . A .
H2B H 0.2796 0.4890 0.0833 0.043 Uiso 1 1 calc GR . A .
H2C H 0.3066 0.5131 0.0297 0.043 Uiso 1 1 calc GR . A .
C3 C 0.19694(15) 0.4262(2) 0.01311(12) 0.0298(8) Uani 1 1 d . . . .
H3A H 0.2017 0.4627 -0.0154 0.045 Uiso 1 1 calc GR . . .
H3B H 0.1762 0.4555 0.0404 0.045 Uiso 1 1 calc GR . . .
H3C H 0.1707 0.3792 0.0037 0.045 Uiso 1 1 calc GR . . .
C4 C 0.26815(14) 0.2512(2) -0.04745(11) 0.0219(7) Uani 1 1 d . . . .
H4 H 0.2992 0.2146 -0.0648 0.026 Uiso 1 1 calc R . . .
C5 C 0.23348(17) 0.1963(2) -0.00768(13) 0.0321(8) Uani 1 1 d . . . .
H5A H 0.2653 0.1728 0.0148 0.048 Uiso 1 1 calc GR . . .
H5B H 0.2103 0.1524 -0.0245 0.048 Uiso 1 1 calc GR . . .
H5C H 0.2033 0.2297 0.0113 0.048 Uiso 1 1 calc GR . . .
C6 C 0.21868(16) 0.2786(2) -0.08795(13) 0.0311(8) Uani 1 1 d . . . .
H6A H 0.1876 0.3160 -0.0731 0.047 Uiso 1 1 calc GR . . .
H6B H 0.1964 0.2306 -0.1010 0.047 Uiso 1 1 calc GR . . .
H6C H 0.2412 0.3062 -0.1150 0.047 Uiso 1 1 calc GR . . .
C7 C 0.34991(14) 0.41181(19) -0.06559(11) 0.0207(7) Uani 1 1 d . . . .
H7 H 0.3849 0.4434 -0.0491 0.025 Uiso 1 1 calc R . . .
C8 C 0.30169(17) 0.4775(2) -0.08649(12) 0.0323(8) Uani 1 1 d . . . .
H8A H 0.2651 0.4499 -0.1018 0.048 Uiso 1 1 calc GR . . .
H8B H 0.3234 0.5112 -0.1113 0.048 Uiso 1 1 calc GR . . .
H8C H 0.2866 0.5121 -0.0593 0.048 Uiso 1 1 calc GR . . .
C9 C 0.38199(17) 0.3676(2) -0.11089(11) 0.0305(8) Uani 1 1 d . . . .
H9A H 0.4147 0.3297 -0.0988 0.046 Uiso 1 1 calc GR . . .
H9B H 0.4019 0.4082 -0.1327 0.046 Uiso 1 1 calc GR . . .
H9C H 0.3494 0.3374 -0.1294 0.046 Uiso 1 1 calc GR . . .
C10 C 0.46365(14) 0.18452(17) 0.07859(11) 0.0182(7) Uani 1 1 d . . . .
H10 H 0.4563 0.2252 0.1057 0.022 Uiso 1 1 calc R . A .
C11 C 0.41480(18) 0.1141(2) 0.08843(12) 0.0327(8) Uani 1 1 d . . . .
H11A H 0.3723 0.1308 0.0771 0.049 Uiso 1 1 calc GR . A .
H11B H 0.4133 0.1022 0.1240 0.049 Uiso 1 1 calc GR . A .
H11C H 0.4282 0.0651 0.0704 0.049 Uiso 1 1 calc GR . A .
C12 C 0.53297(17) 0.1503(2) 0.08751(14) 0.0423(10) Uani 1 1 d . . . .
H12A H 0.5422 0.1077 0.0630 0.063 Uiso 1 1 calc GR . . .
H12B H 0.5358 0.1272 0.1210 0.063 Uiso 1 1 calc GR . . .
H12C H 0.5641 0.1946 0.0841 0.063 Uiso 1 1 calc GR . . .
C13 C 0.52359(14) 0.31872(19) 0.01407(12) 0.0225(7) Uani 1 1 d . . . .
H13 H 0.5629 0.2840 0.0145 0.027 Uiso 1 1 calc R . . .
C14 C 0.52683(17) 0.3745(2) 0.06073(13) 0.0403(10) Uani 1 1 d . . . .
H14A H 0.4877 0.4071 0.0629 0.060 Uiso 1 1 calc GR . . .
H14B H 0.5639 0.4108 0.0581 0.060 Uiso 1 1 calc GR . . .
H14C H 0.5310 0.3406 0.0905 0.060 Uiso 1 1 calc GR . . .
C15 C 0.52736(16) 0.3722(2) -0.03379(13) 0.0325(8) Uani 1 1 d . . . .
H15A H 0.5258 0.3370 -0.0631 0.049 Uiso 1 1 calc GR . . .
H15B H 0.5675 0.4031 -0.0338 0.049 Uiso 1 1 calc GR . . .
H15C H 0.4912 0.4102 -0.0345 0.049 Uiso 1 1 calc GR . . .
C16 C 0.45796(14) 0.17073(18) -0.04003(11) 0.0180(6) Uani 1 1 d . . . .
H16 H 0.4433 0.2027 -0.0695 0.022 Uiso 1 1 calc R . . .
C17 C 0.41302(15) 0.09425(19) -0.03772(12) 0.0263(7) Uani 1 1 d . . . .
H17A H 0.4293 0.0558 -0.0129 0.039 Uiso 1 1 calc GR . . .
H17B H 0.4120 0.0677 -0.0703 0.039 Uiso 1 1 calc GR . . .
H17C H 0.3697 0.1115 -0.0285 0.039 Uiso 1 1 calc GR . . .
C18 C 0.52713(16) 0.1415(2) -0.05307(13) 0.0330(8) Uani 1 1 d . . . .
H18A H 0.5553 0.1889 -0.0563 0.050 Uiso 1 1 calc GR . . .
H18B H 0.5263 0.1113 -0.0845 0.050 Uiso 1 1 calc GR . . .
H18C H 0.5431 0.1059 -0.0266 0.050 Uiso 1 1 calc GR . . .
C19 C 0.21165(14) 0.23226(18) 0.14936(11) 0.0200(7) Uani 1 1 d . . . .
H19 H 0.2237 0.2707 0.1221 0.024 Uiso 1 1 calc R . A .
C20 C 0.24980(18) 0.1529(2) 0.13897(12) 0.0351(9) Uani 1 1 d . . . .
H20A H 0.2939 0.1595 0.1507 0.053 Uiso 1 1 calc GR . A .
H20B H 0.2500 0.1419 0.1032 0.053 Uiso 1 1 calc GR . A .
H20C H 0.2297 0.1072 0.1564 0.053 Uiso 1 1 calc GR . A .
C21 C 0.13866(17) 0.2140(2) 0.14155(13) 0.0392(10) Uani 1 1 d . . . .
H21A H 0.1231 0.1794 0.1686 0.059 Uiso 1 1 calc GR . . .
H21B H 0.1326 0.1859 0.1098 0.059 Uiso 1 1 calc GR . . .
H21C H 0.1148 0.2654 0.1413 0.059 Uiso 1 1 calc GR . . .
C22 C 0.17521(14) 0.37691(18) 0.21607(12) 0.0210(7) Uani 1 1 d . . . .
H22 H 0.1314 0.3526 0.2140 0.025 Uiso 1 1 calc R . . .
C23 C 0.17891(15) 0.42481(19) 0.26636(13) 0.0282(8) Uani 1 1 d . . . .
H23A H 0.1695 0.3877 0.2939 0.042 Uiso 1 1 calc GR . . .
H23B H 0.1476 0.4692 0.2661 0.042 Uiso 1 1 calc GR . . .
H23C H 0.2219 0.4475 0.2705 0.042 Uiso 1 1 calc GR . . .
C24 C 0.18197(17) 0.4378(2) 0.17180(14) 0.0381(9) Uani 1 1 d . . . .
H24A H 0.2249 0.4617 0.1721 0.057 Uiso 1 1 calc GR . . .
H24B H 0.1500 0.4812 0.1751 0.057 Uiso 1 1 calc GR . . .
H24C H 0.1752 0.4087 0.1405 0.057 Uiso 1 1 calc GR . . .
C25 C 0.21973(14) 0.21657(18) 0.26722(11) 0.0175(6) Uani 1 1 d . . . .
H25 H 0.2382 0.2455 0.2966 0.021 Uiso 1 1 calc R . . .
C26 C 0.14720(15) 0.2018(2) 0.28045(13) 0.0276(8) Uani 1 1 d . . . .
H26A H 0.1253 0.2544 0.2835 0.041 Uiso 1 1 calc GR . . .
H26B H 0.1442 0.1722 0.3119 0.041 Uiso 1 1 calc GR . . .
H26C H 0.1270 0.1697 0.2541 0.041 Uiso 1 1 calc GR . . .
C27 C 0.25433(15) 0.13224(18) 0.26546(11) 0.0245(7) Uani 1 1 d . . . .
H27A H 0.2331 0.0970 0.2411 0.037 Uiso 1 1 calc GR . . .
H27B H 0.2525 0.1067 0.2983 0.037 Uiso 1 1 calc GR . . .
H27C H 0.2991 0.1402 0.2558 0.037 Uiso 1 1 calc GR . . .
C28 C 0.43892(14) 0.39619(19) 0.18888(11) 0.0212(7) Uani 1 1 d . . . .
H28 H 0.4391 0.3589 0.1595 0.025 Uiso 1 1 calc R . A .
C29 C 0.51095(14) 0.4076(2) 0.20362(12) 0.0279(8) Uani 1 1 d . . . .
H29A H 0.5138 0.4421 0.2332 0.042 Uiso 1 1 calc GR . . .
H29B H 0.5340 0.4335 0.1762 0.042 Uiso 1 1 calc GR . . .
H29C H 0.5300 0.3542 0.2107 0.042 Uiso 1 1 calc GR . . .
C30 C 0.41175(15) 0.47974(19) 0.16948(12) 0.0276(8) Uani 1 1 d . . . .
H30A H 0.3669 0.4728 0.1597 0.041 Uiso 1 1 calc GR . A .
H30B H 0.4367 0.4978 0.1408 0.041 Uiso 1 1 calc GR . A .
H30C H 0.4146 0.5207 0.1959 0.041 Uiso 1 1 calc GR . A .
C31 C 0.36324(14) 0.42565(18) 0.28895(11) 0.0184(7) Uani 1 1 d . . . .
H31 H 0.3317 0.4648 0.2744 0.022 Uiso 1 1 calc R . . .
C32 C 0.42028(15) 0.4790(2) 0.30816(12) 0.0281(8) Uani 1 1 d . . . .
H32A H 0.4545 0.4434 0.3203 0.042 Uiso 1 1 calc GR . . .
H32B H 0.4054 0.5142 0.3352 0.042 Uiso 1 1 calc GR . . .
H32C H 0.4366 0.5128 0.2810 0.042 Uiso 1 1 calc GR . . .
C33 C 0.32892(14) 0.3861(2) 0.33470(11) 0.0237(7) Uani 1 1 d . . . .
H33A H 0.2922 0.3540 0.3233 0.036 Uiso 1 1 calc GR . . .
H33B H 0.3141 0.4291 0.3572 0.036 Uiso 1 1 calc GR . . .
H33C H 0.3590 0.3504 0.3523 0.036 Uiso 1 1 calc GR . . .
C34 C 0.42090(14) 0.25121(19) 0.26669(11) 0.0187(6) Uani 1 1 d . . . .
H34 H 0.3866 0.2241 0.2866 0.022 Uiso 1 1 calc R . . .
C35 C 0.47744(14) 0.2645(2) 0.30372(12) 0.0243(7) Uani 1 1 d . . . .
H35A H 0.5131 0.2909 0.2864 0.037 Uiso 1 1 calc GR . . .
H35B H 0.4915 0.2117 0.3168 0.037 Uiso 1 1 calc GR . . .
H35C H 0.4632 0.2993 0.3311 0.037 Uiso 1 1 calc GR . . .
C36 C 0.44107(16) 0.18673(19) 0.22630(12) 0.0281(8) Uani 1 1 d . . . .
H36A H 0.4043 0.1743 0.2050 0.042 Uiso 1 1 calc GR . . .
H36B H 0.4556 0.1367 0.2427 0.042 Uiso 1 1 calc GR . . .
H36C H 0.4758 0.2090 0.2061 0.042 Uiso 1 1 calc GR . . .

loop_
_atom_site_aniso_label
_atom_site_aniso_U_11
_atom_site_aniso_U_22
_atom_site_aniso_U_33
_atom_site_aniso_U_23
_atom_site_aniso_U_13
_atom_site_aniso_U_12
Eu1A 0.01503(17) 0.0279(6) 0.01143(15) -0.0026(3) 0.00151(12) -0.0010(3)
Eu1B 0.0224(4) 0.044(2) 0.0134(4) -0.0059(7) -0.0001(3) 0.0001(8)
Si1 0.0138(4) 0.0154(4) 0.0137(4) 0.0001(3) 0.0000(3) 0.0027(3)
Si2 0.0121(4) 0.0163(4) 0.0146(4) 0.0019(3) 0.0009(3) 0.0017(3)
Si3 0.0129(4) 0.0135(4) 0.0149(4) 0.0007(3) -0.0014(3) -0.0010(3)
Si4 0.0129(4) 0.0181(4) 0.0143(4) -0.0017(3) -0.0014(3) -0.0009(3)
N1 0.0139(12) 0.0167(13) 0.0135(13) 0.0020(10) 0.0016(10) 0.0000(11)
N2 0.0112(12) 0.0165(13) 0.0141(13) -0.0013(10) 0.0006(10) 0.0025(10)
C1 0.0185(15) 0.0205(17) 0.0173(16) 0.0013(12) 0.0007(13) 0.0059(13)
C2 0.038(2) 0.0225(18) 0.0252(19) -0.0059(14) -0.0019(16) 0.0073(16)
C3 0.0250(17) 0.037(2) 0.0275(19) -0.0008(15) 0.0033(15) 0.0157(16)
C4 0.0225(16) 0.0247(17) 0.0185(17) -0.0006(13) -0.0032(13) 0.0023(15)
C5 0.036(2) 0.027(2) 0.033(2) -0.0002(15) -0.0073(17) -0.0056(16)
C6 0.0281(18) 0.038(2) 0.028(2) -0.0051(16) -0.0139(15) 0.0013(16)
C7 0.0232(16) 0.0201(17) 0.0189(17) 0.0049(13) 0.0004(13) 0.0064(14)
C8 0.043(2) 0.0276(19) 0.0268(19) 0.0070(15) -0.0017(16) 0.0099(17)
C9 0.038(2) 0.033(2) 0.0202(18) 0.0073(14) 0.0063(16) 0.0080(17)
C10 0.0220(16) 0.0164(16) 0.0162(16) -0.0011(12) -0.0011(13) 0.0016(13)
C11 0.053(2) 0.0255(19) 0.0193(18) 0.0058(14) -0.0022(16) -0.0081(17)
C12 0.033(2) 0.056(3) 0.038(2) 0.0184(19) -0.0013(18) 0.0160(19)
C13 0.0148(15) 0.0232(18) 0.0294(19) 0.0010(14) 0.0029(14) 0.0020(13)
C14 0.035(2) 0.042(2) 0.043(2) -0.0098(18) 0.0090(18) -0.0229(18)
C15 0.0246(18) 0.028(2) 0.045(2) 0.0072(16) 0.0078(16) -0.0025(15)
C16 0.0222(16) 0.0178(16) 0.0141(16) 0.0023(12) 0.0014(13) 0.0057(13)
C17 0.0336(19) 0.0236(18) 0.0215(18) -0.0031(13) -0.0029(15) 0.0030(15)
C18 0.0319(19) 0.030(2) 0.038(2) -0.0060(16) 0.0118(17) 0.0065(16)
C19 0.0235(17) 0.0199(17) 0.0165(16) 0.0023(12) -0.0052(13) -0.0065(13)
C20 0.056(2) 0.0270(19) 0.0227(19) -0.0063(15) -0.0067(18) -0.0010(18)
C21 0.036(2) 0.061(3) 0.0208(19) -0.0007(17) -0.0063(16) -0.0268(19)
C22 0.0142(15) 0.0182(17) 0.0307(19) 0.0050(14) 0.0021(14) -0.0001(13)
C23 0.0167(16) 0.0188(18) 0.049(2) -0.0047(15) 0.0030(16) 0.0012(14)
C24 0.034(2) 0.027(2) 0.054(3) 0.0163(17) 0.0027(18) 0.0085(17)
C25 0.0197(15) 0.0171(16) 0.0155(16) -0.0003(12) -0.0014(12) -0.0020(13)
C26 0.0285(18) 0.0281(19) 0.0261(19) 0.0048(14) 0.0032(15) -0.0045(15)
C27 0.0295(18) 0.0205(17) 0.0234(18) 0.0050(13) -0.0016(14) 0.0026(14)
C28 0.0163(15) 0.0268(18) 0.0204(17) -0.0007(13) -0.0028(13) -0.0065(14)
C29 0.0182(16) 0.037(2) 0.0281(19) 0.0039(15) 0.0001(14) -0.0048(15)
C30 0.0253(17) 0.0299(19) 0.0276(19) 0.0065(15) -0.0024(15) -0.0060(15)
C31 0.0154(15) 0.0216(17) 0.0183(16) -0.0036(13) -0.0029(12) -0.0021(13)
C32 0.0312(18) 0.0278(19) 0.0252(19) -0.0045(14) -0.0083(15) -0.0026(15)
C33 0.0221(16) 0.0313(19) 0.0178(17) -0.0073(14) -0.0002(13) 0.0015(14)
C34 0.0168(15) 0.0232(17) 0.0161(16) 0.0004(13) -0.0005(13) -0.0013(14)
C35 0.0181(16) 0.0304(19) 0.0246(18) 0.0080(14) -0.0043(14) 0.0000(14)
C36 0.0283(18) 0.0278(19) 0.0282(19) -0.0028(14) -0.0025(15) 0.0090(15)

loop_
_atom_type_symbol
_atom_type_description
_atom_type_scat_dispersion_real
_atom_type_scat_dispersion_imag
_atom_type_scat_source
C C 0.0033 0.0016 'International Tables Vol C Tables 4.2.6.8 and 6.1.1.4'
H H 0.0000 0.0000 'International Tables Vol C Tables 4.2.6.8 and 6.1.1.4'
Eu Eu -0.1578 3.6682 'International Tables Vol C Tables 4.2.6.8 and 6.1.1.4'
N N 0.0061 0.0033 'International Tables Vol C Tables 4.2.6.8 and 6.1.1.4'
Si Si 0.0817 0.0704 'International Tables Vol C Tables 4.2.6.8 and 6.1.1.4'

loop_
_exptl_crystal_face_index_h
_exptl_crystal_face_index_k
_exptl_crystal_face_index_l
_exptl_crystal_face_perp_dist
_exptl_oxdiff_crystal_face_indexfrac_h
_exptl_oxdiff_crystal_face_indexfrac_k
_exptl_oxdiff_crystal_face_indexfrac_l
_exptl_oxdiff_crystal_face_x
_exptl_oxdiff_crystal_face_y
_exptl_oxdiff_crystal_face_z
16 13 22 0.1043 15.9998 13.0000 22.0005 0.5541 -0.4381 0.6963
1 -22 -5 0.0905 1.0003 -22.0003 -5.0010 -0.5613 0.8011 0.0659
23 -12 11 0.1532 23.0002 -12.0003 10.9997 -0.2714 0.3633 0.8924
1 -2 37 0.0279 1.0000 -2.0004 36.9987 0.7658 0.4416 0.4654
0 1 -37 0.0674 0.0000 1.0003 -36.9987 -0.7977 -0.4119 -0.4301
-29 2 1 0.0975 -29.0001 2.0000 0.9992 0.4089 0.2056 -0.8988
29 -2 -4 0.1383 29.0001 -2.0000 -3.9991 -0.4752 -0.2358 0.8643
18 17 8 0.1079 17.9998 17.0002 8.0012 0.3005 -0.7546 0.5805
-2 22 -4 0.1389 -2.0003 22.0004 -3.9987 0.3744 -0.8823 -0.2006

loop_
_geom_angle_atom_site_label_1
_geom_angle_atom_site_label_2
_geom_angle_atom_site_label_3
_geom_angle
N1 Eu1A N2 167.77(15)
N1 Eu1A C1 58.48(8)
N1 Eu1A C10 61.36(8)
N1 Eu1A C11 73.28(9)
N1 Eu1A C19 124.49(9)
N1 Eu1A C20 115.08(11)
N2 Eu1A C1 114.91(10)
N2 Eu1A C10 124.40(9)
N2 Eu1A C11 117.05(10)
N2 Eu1A C19 61.87(8)
N2 Eu1A C20 75.64(9)
C10 Eu1A C1 119.82(8)
C10 Eu1A C11 28.02(8)
C11 Eu1A C1 124.29(9)
C19 Eu1A C1 85.51(8)
C19 Eu1A C10 129.88(13)
C19 Eu1A C11 101.89(11)
C20 Eu1A C1 102.70(9)
C20 Eu1A C10 100.65(12)
C20 Eu1A C11 72.68(11)
C20 Eu1A C19 29.23(8)
Si1 Eu1B Si2 54.52(4)
Si1 Eu1B Si3 130.07(8)
Si3 Eu1B Si2 152.4(3)
N1 Eu1B Si1 28.16(7)
N1 Eu1B Si2 26.38(7)
N1 Eu1B Si3 149.3(2)
N1 Eu1B C1 61.92(11)
N1 Eu1B C2 73.94(16)
N1 Eu1B C19 116.4(2)
N1 Eu1B C28 122.72(17)
N1 Eu1B C30 117.5(3)
N2 Eu1B Si1 155.17(11)
N2 Eu1B Si2 148.3(2)
N2 Eu1B Si3 26.68(7)
N2 Eu1B N1 170.4(4)
N2 Eu1B C1 123.26(16)
N2 Eu1B C2 114.7(3)
N2 Eu1B C19 58.55(12)
N2 Eu1B C28 61.36(10)
N2 Eu1B C30 70.40(15)
C1 Eu1B Si1 34.00(6)
C1 Eu1B Si2 88.05(8)
C1 Eu1B Si3 103.51(9)
C1 Eu1B C2 29.77(10)
C1 Eu1B C19 85.54(10)
C1 Eu1B C28 130.7(3)
C1 Eu1B C30 103.2(3)
C2 Eu1B Si1 52.19(9)
C2 Eu1B Si2 95.06(13)
C2 Eu1B Si3 107.44(15)
C2 Eu1B C19 104.23(12)
C2 Eu1B C28 101.0(3)
C2 Eu1B C30 73.7(2)
C19 Eu1B Si1 101.47(11)
C19 Eu1B Si2 126.7(2)
C19 Eu1B Si3 32.83(6)
C19 Eu1B C30 122.59(13)
C28 Eu1B Si1 136.3(2)
C28 Eu1B Si2 103.82(9)
C28 Eu1B Si3 87.62(8)
C28 Eu1B C19 119.90(11)
C28 Eu1B C30 27.71(10)
C30 Eu1B Si1 117.2(3)
C30 Eu1B Si2 110.41(15)
C30 Eu1B Si3 91.44(11)
N1 Si1 Eu1B 43.72(11)
N1 Si1 C1 103.94(12)
N1 Si1 C4 111.11(13)
N1 Si1 C7 115.16(12)
C1 Si1 Eu1B 60.70(13)
C4 Si1 Eu1B 117.42(17)
C4 Si1 C1 108.57(13)
C4 Si1 C7 110.05(14)
C7 Si1 Eu1B 132.41(17)
C7 Si1 C1 107.61(13)
N1 Si2 Eu1B 41.01(10)
N1 Si2 C10 106.23(12)
N1 Si2 C13 114.03(13)
N1 Si2 C16 115.06(12)
C10 Si2 Eu1B 68.80(14)
C13 Si2 Eu1B 106.79(16)
C13 Si2 C10 103.19(13)
C16 Si2 Eu1B 144.71(14)
C16 Si2 C10 109.99(13)
C16 Si2 C13 107.66(13)
N2 Si3 Eu1B 41.18(10)
N2 Si3 C19 105.17(12)
N2 Si3 C22 114.99(12)
N2 Si3 C25 115.64(12)
C19 Si3 Eu1B 66.10(13)
C22 Si3 Eu1B 111.75(16)
C22 Si3 C19 103.99(13)
C22 Si3 C25 106.61(13)
C25 Si3 Eu1B 141.27(15)
C25 Si3 C19 109.76(13)
N2 Si4 C28 104.67(12)
N2 Si4 C31 115.05(12)
N2 Si4 C34 110.34(12)
C31 Si4 C28 107.97(13)
C34 Si4 C28 109.67(13)
C34 Si4 C31 108.97(13)
Si1 N1 Eu1A 112.29(11)
Si1 N1 Eu1B 108.12(15)
Si2 N1 Eu1A 108.24(11)
Si2 N1 Eu1B 112.60(15)
Si2 N1 Si1 139.20(15)
Si3 N2 Eu1A 107.84(11)
Si3 N2 Eu1B 112.14(14)
Si3 N2 Si4 139.77(15)
Si4 N2 Eu1A 111.70(11)
Si4 N2 Eu1B 108.09(14)
Eu1A C1 H1 40.8
Si1 C1 Eu1A 81.99(10)
Si1 C1 Eu1B 85.30(12)
Si1 C1 H1 105.2
C2 C1 Eu1A 82.86(17)
C2 C1 Eu1B 75.1(2)
C2 C1 Si1 110.4(2)
C2 C1 H1 105.2
C3 C1 Eu1A 145.8(2)
C3 C1 Eu1B 147.9(2)
C3 C1 Si1 119.8(2)
C3 C1 H1 105.2
C3 C1 C2 109.7(2)
Eu1B C2 H2A 48.6
Eu1B C2 H2B 90.4
Eu1B C2 H2C 155.6
C1 C2 Eu1B 75.10(19)
C1 C2 H2A 109.5
C1 C2 H2B 109.5
C1 C2 H2C 109.5
H2A C2 H2B 109.5
H2A C2 H2C 109.5
H2B C2 H2C 109.5
C1 C3 H3A 109.5
C1 C3 H3B 109.5
C1 C3 H3C 109.5
H3A C3 H3B 109.5
H3A C3 H3C 109.5
H3B C3 H3C 109.5
Si1 C4 H4 105.9
C5 C4 Si1 111.3(2)
C5 C4 H4 105.9
C6 C4 Si1 117.6(2)
C6 C4 H4 105.9
C6 C4 C5 109.5(3)
C4 C5 H5A 109.5
C4 C5 H5B 109.5
C4 C5 H5C 109.5
H5A C5 H5B 109.5
H5A C5 H5C 109.5
H5B C5 H5C 109.5
C4 C6 H6A 109.5
C4 C6 H6B 109.5
C4 C6 H6C 109.5
H6A C6 H6B 109.5
H6A C6 H6C 109.5
H6B C6 H6C 109.5
Si1 C7 H7 105.8
C8 C7 Si1 118.3(2)
C8 C7 H7 105.8
C9 C7 Si1 112.2(2)
C9 C7 H7 105.8
C9 C7 C8 108.1(2)
C7 C8 H8A 109.5
C7 C8 H8B 109.5
C7 C8 H8C 109.5
H8A C8 H8B 109.5
H8A C8 H8C 109.5
H8B C8 H8C 109.5
C7 C9 H9A 109.5
C7 C9 H9B 109.5
C7 C9 H9C 109.5
H9A C9 H9B 109.5
H9A C9 H9C 109.5
H9B C9 H9C 109.5
Eu1A C10 H10 46.2
Si2 C10 Eu1A 82.30(10)
Si2 C10 H10 105.5
C11 C10 Eu1A 80.44(18)
C11 C10 Si2 115.1(2)
C11 C10 H10 105.5
C11 C10 C12 108.2(3)
C12 C10 Eu1A 151.3(2)
C12 C10 Si2 115.9(2)
C12 C10 H10 105.5
Eu1A C11 H11A 53.8
Eu1A C11 H11B 88.1
Eu1A C11 H11C 160.1
C10 C11 Eu1A 71.54(17)
C10 C11 H11A 109.5
C10 C11 H11B 109.5
C10 C11 H11C 109.5
H11A C11 H11B 109.5
H11A C11 H11C 109.5
H11B C11 H11C 109.5
C10 C12 H12A 109.5
C10 C12 H12B 109.5
C10 C12 H12C 109.5
H12A C12 H12B 109.5
H12A C12 H12C 109.5
H12B C12 H12C 109.5
Si2 C13 H13 106.8
C14 C13 Si2 112.1(2)
C14 C13 H13 106.8
C14 C13 C15 109.6(3)
C15 C13 Si2 114.4(2)
C15 C13 H13 106.8
C13 C14 H14A 109.5
C13 C14 H14B 109.5
C13 C14 H14C 109.5
H14A C14 H14B 109.5
H14A C14 H14C 109.5
H14B C14 H14C 109.5
C13 C15 H15A 109.5
C13 C15 H15B 109.5
C13 C15 H15C 109.5
H15A C15 H15B 109.5
H15A C15 H15C 109.5
H15B C15 H15C 109.5
Si2 C16 H16 105.5
C17 C16 Si2 114.8(2)
C17 C16 H16 105.5
C18 C16 Si2 116.1(2)
C18 C16 H16 105.5
C18 C16 C17 108.5(2)
C16 C17 H17A 109.5
C16 C17 H17B 109.5
C16 C17 H17C 109.5
H17A C17 H17B 109.5
H17A C17 H17C 109.5
H17B C17 H17C 109.5
C16 C18 H18A 109.5
C16 C18 H18B 109.5
C16 C18 H18C 109.5
H18A C18 H18B 109.5
H18A C18 H18C 109.5
H18B C18 H18C 109.5
Eu1A C19 H19 49.3
Si3 C19 Eu1A 84.49(10)
Si3 C19 Eu1B 81.06(12)
Si3 C19 H19 105.4
C20 C19 Eu1A 74.38(19)
C20 C19 Eu1B 82.1(2)
C20 C19 Si3 114.2(2)
C20 C19 H19 105.4
C20 C19 C21 108.4(3)
C21 C19 Eu1A 152.5(2)
C21 C19 Eu1B 150.2(2)
C21 C19 Si3 116.9(2)
C21 C19 H19 105.4
Eu1A C20 H20A 52.3
Eu1A C20 H20B 84.3
Eu1A C20 H20C 161.0
C19 C20 Eu1A 76.39(18)
C19 C20 H20A 109.5
C19 C20 H20B 109.5
C19 C20 H20C 109.5
H20A C20 H20B 109.5
H20A C20 H20C 109.5
H20B C20 H20C 109.5
C19 C21 H21A 109.5
C19 C21 H21B 109.5
C19 C21 H21C 109.5
H21A C21 H21B 109.5
H21A C21 H21C 109.5
H21B C21 H21C 109.5
Si3 C22 H22 107.1
C23 C22 Si3 114.0(2)
C23 C22 H22 107.1
C24 C22 Si3 111.7(2)
C24 C22 H22 107.1
C24 C22 C23 109.6(3)
C22 C23 H23A 109.5
C22 C23 H23B 109.5
C22 C23 H23C 109.5
H23A C23 H23B 109.5
H23A C23 H23C 109.5
H23B C23 H23C 109.5
C22 C24 H24A 109.5
C22 C24 H24B 109.5
C22 C24 H24C 109.5
H24A C24 H24B 109.5
H24A C24 H24C 109.5
H24B C24 H24C 109.5
Si3 C25 H25 105.4
C26 C25 Si3 115.8(2)
C26 C25 H25 105.4
C27 C25 Si3 115.4(2)
C27 C25 H25 105.4
C27 C25 C26 108.5(2)
C25 C26 H26A 109.5
C25 C26 H26B 109.5
C25 C26 H26C 109.5
H26A C26 H26B 109.5
H26A C26 H26C 109.5
H26B C26 H26C 109.5
C25 C27 H27A 109.5
C25 C27 H27B 109.5
C25 C27 H27C 109.5
H27A C27 H27B 109.5
H27A C27 H27C 109.5
H27B C27 H27C 109.5
Eu1B C28 H28 39.0
Si4 C28 Eu1B 83.31(14)
Si4 C28 H28 105.7
C29 C28 Eu1B 144.5(2)
C29 C28 Si4 118.6(2)
C29 C28 H28 105.7
C29 C28 C30 109.1(2)
C30 C28 Eu1B 85.0(2)
C30 C28 Si4 111.2(2)
C30 C28 H28 105.7
C28 C29 H29A 109.5
C28 C29 H29B 109.5
C28 C29 H29C 109.5
H29A C29 H29B 109.5
H29A C29 H29C 109.5
H29B C29 H29C 109.5
Eu1B C30 H30A 52.8
Eu1B C30 H30B 95.1
Eu1B C30 H30C 154.2
C28 C30 Eu1B 67.33(19)
C28 C30 H30A 109.5
C28 C30 H30B 109.5
C28 C30 H30C 109.5
H30A C30 H30B 109.5
H30A C30 H30C 109.5
H30B C30 H30C 109.5
Si4 C31 H31 105.8
C32 C31 Si4 118.1(2)
C32 C31 H31 105.8
C32 C31 C33 108.6(2)
C33 C31 Si4 111.8(2)
C33 C31 H31 105.8
C31 C32 H32A 109.5
C31 C32 H32B 109.5
C31 C32 H32C 109.5
H32A C32 H32B 109.5
H32A C32 H32C 109.5
H32B C32 H32C 109.5
C31 C33 H33A 109.5
C31 C33 H33B 109.5
C31 C33 H33C 109.5
H33A C33 H33B 109.5
H33A C33 H33C 109.5
H33B C33 H33C 109.5
Si4 C34 H34 105.3
C35 C34 Si4 118.7(2)
C35 C34 H34 105.3
C35 C34 C36 109.4(2)
C36 C34 Si4 111.8(2)
C36 C34 H34 105.3
C34 C35 H35A 109.5
C34 C35 H35B 109.5
C34 C35 H35C 109.5
H35A C35 H35B 109.5
H35A C35 H35C 109.5
H35B C35 H35C 109.5
C34 C36 H36A 109.5
C34 C36 H36B 109.5
C34 C36 H36C 109.5
H36A C36 H36B 109.5
H36A C36 H36C 109.5
H36B C36 H36C 109.5

loop_
_geom_bond_atom_site_label_1
_geom_bond_atom_site_label_2
_geom_bond_distance
Eu1A N1 2.492(2)
Eu1A N2 2.500(2)
Eu1A C1 3.218(3)
Eu1A C10 3.094(3)
Eu1A C11 3.217(4)
Eu1A C19 3.025(3)
Eu1A C20 2.997(4)
Eu1B Si1 3.430(3)
Eu1B Si2 3.509(3)
Eu1B Si3 3.499(3)
Eu1B N1 2.494(3)
Eu1B N2 2.487(3)
Eu1B C1 3.001(5)
Eu1B C2 3.001(9)
Eu1B C19 3.238(6)
Eu1B C28 3.057(5)
Eu1B C30 3.300(8)
Si1 N1 1.703(2)
Si1 C1 1.924(3)
Si1 C4 1.897(3)
Si1 C7 1.902(3)
Si2 N1 1.689(2)
Si2 C10 1.929(3)
Si2 C13 1.911(3)
Si2 C16 1.907(3)
Si3 N2 1.696(2)
Si3 C19 1.920(3)
Si3 C22 1.899(3)
Si3 C25 1.902(3)
Si4 N2 1.696(2)
Si4 C28 1.926(3)
Si4 C31 1.906(3)
Si4 C34 1.899(3)
C1 H1 0.9800
C1 C2 1.542(4)
C1 C3 1.533(4)
C2 H2A 0.9600
C2 H2B 0.9600
C2 H2C 0.9600
C3 H3A 0.9600
C3 H3B 0.9600
C3 H3C 0.9600
C4 H4 0.9800
C4 C5 1.544(4)
C4 C6 1.537(4)
C5 H5A 0.9600
C5 H5B 0.9600
C5 H5C 0.9600
C6 H6A 0.9600
C6 H6B 0.9600
C6 H6C 0.9600
C7 H7 0.9800
C7 C8 1.547(4)
C7 C9 1.538(4)
C8 H8A 0.9600
C8 H8B 0.9600
C8 H8C 0.9600
C9 H9A 0.9600
C9 H9B 0.9600
C9 H9C 0.9600
C10 H10 0.9800
C10 C11 1.533(4)
C10 C12 1.541(4)
C11 H11A 0.9600
C11 H11B 0.9600
C11 H11C 0.9600
C12 H12A 0.9600
C12 H12B 0.9600
C12 H12C 0.9600
C13 H13 0.9800
C13 C14 1.524(4)
C13 C15 1.530(4)
C14 H14A 0.9600
C14 H14B 0.9600
C14 H14C 0.9600
C15 H15A 0.9600
C15 H15B 0.9600
C15 H15C 0.9600
C16 H16 0.9800
C16 C17 1.536(4)
C16 C18 1.532(4)
C17 H17A 0.9600
C17 H17B 0.9600
C17 H17C 0.9600
C18 H18A 0.9600
C18 H18B 0.9600
C18 H18C 0.9600
C19 H19 0.9800
C19 C20 1.520(4)
C19 C21 1.537(4)
C20 H20A 0.9600
C20 H20B 0.9600
C20 H20C 0.9600
C21 H21A 0.9600
C21 H21B 0.9600
C21 H21C 0.9600
C22 H22 0.9800
C22 C23 1.536(4)
C22 C24 1.531(4)
C23 H23A 0.9600
C23 H23B 0.9600
C23 H23C 0.9600
C24 H24A 0.9600
C24 H24B 0.9600
C24 H24C 0.9600
C25 H25 0.9800
C25 C26 1.545(4)
C25 C27 1.530(4)
C26 H26A 0.9600
C26 H26B 0.9600
C26 H26C 0.9600
C27 H27A 0.9600
C27 H27B 0.9600
C27 H27C 0.9600
C28 H28 0.9800
C28 C29 1.537(4)
C28 C30 1.541(4)
C29 H29A 0.9600
C29 H29B 0.9600
C29 H29C 0.9600
C30 H30A 0.9600
C30 H30B 0.9600
C30 H30C 0.9600
C31 H31 0.9800
C31 C32 1.535(4)
C31 C33 1.535(4)
C32 H32A 0.9600
C32 H32B 0.9600
C32 H32C 0.9600
C33 H33A 0.9600
C33 H33B 0.9600
C33 H33C 0.9600
C34 H34 0.9800
C34 C35 1.531(4)
C34 C36 1.543(4)
C35 H35A 0.9600
C35 H35B 0.9600
C35 H35C 0.9600
C36 H36A 0.9600
C36 H36B 0.9600
C36 H36C 0.9600

loop_
_geom_torsion_atom_site_label_1
_geom_torsion_atom_site_label_2
_geom_torsion_atom_site_label_3
_geom_torsion_atom_site_label_4
_geom_torsion
Eu1B Si1 N1 Si2 -176.3(4)
Eu1B Si1 C4 C5 12.5(3)
Eu1B Si1 C4 C6 139.8(2)
Eu1B Si2 N1 Si1 176.2(4)
Eu1B Si3 N2 Si4 -179.7(4)
Eu1B Si3 C22 C23 -117.8(2)
Eu1B Si3 C22 C24 7.0(3)
Si1 C1 C2 Eu1B -79.10(15)
Si2 C10 C11 Eu1A -76.77(16)
Si3 C19 C20 Eu1A -76.42(17)
Si4 C28 C30 Eu1B -80.82(15)
N1 Si1 C4 C5 60.3(2)
N1 Si1 C4 C6 -172.4(2)
N2 Si3 C22 C23 -72.9(2)
N2 Si3 C22 C24 52.0(3)
N2 Si4 C34 C35 -174.1(2)
N2 Si4 C34 C36 57.1(2)
C1 Si1 N1 Eu1A 19.21(16)
C1 Si1 N1 Eu1B 8.5(3)
C1 Si1 N1 Si2 -167.8(2)
C1 Si1 C4 C5 -53.4(3)
C1 Si1 C4 C6 73.9(3)
C3 C1 C2 Eu1B 146.7(2)
C4 Si1 N1 Eu1A -97.38(15)
C4 Si1 N1 Eu1B -108.1(2)
C4 Si1 N1 Si2 75.6(2)
C7 Si1 N1 Eu1A 136.65(14)
C7 Si1 N1 Eu1B 125.9(2)
C7 Si1 N1 Si2 -50.4(3)
C7 Si1 C4 C5 -171.0(2)
C7 Si1 C4 C6 -43.7(3)
C10 Si2 N1 Eu1A 14.08(15)
C10 Si2 N1 Eu1B 24.7(3)
C10 Si2 N1 Si1 -159.1(2)
C12 C10 C11 Eu1A 151.8(2)
C13 Si2 N1 Eu1A -98.87(15)
C13 Si2 N1 Eu1B -88.2(3)
C13 Si2 N1 Si1 88.0(2)
C16 Si2 N1 Eu1A 136.02(13)
C16 Si2 N1 Eu1B 146.7(3)
C16 Si2 N1 Si1 -37.1(3)
C19 Si3 N2 Eu1A 8.06(15)
C19 Si3 N2 Eu1B 18.7(3)
C19 Si3 N2 Si4 -161.0(2)
C19 Si3 C22 C23 172.7(2)
C19 Si3 C22 C24 -62.5(3)
C21 C19 C20 Eu1A 151.3(2)
C22 Si3 N2 Eu1A -105.69(15)
C22 Si3 N2 Eu1B -95.1(3)
C22 Si3 N2 Si4 85.3(2)
C25 Si3 N2 Eu1A 129.31(14)
C25 Si3 N2 Eu1B 139.9(3)
C25 Si3 N2 Si4 -39.7(3)
C25 Si3 C22 C23 56.7(2)
C25 Si3 C22 C24 -178.4(2)
C28 Si4 N2 Eu1A 27.20(16)
C28 Si4 N2 Eu1B 16.3(3)
C28 Si4 N2 Si3 -164.1(2)
C28 Si4 C34 C35 71.1(3)
C28 Si4 C34 C36 -57.7(2)
C29 C28 C30 Eu1B 146.6(2)
C31 Si4 N2 Eu1A 145.52(14)
C31 Si4 N2 Eu1B 134.6(2)
C31 Si4 N2 Si3 -45.7(3)
C31 Si4 C34 C35 -46.9(3)
C31 Si4 C34 C36 -175.7(2)
C34 Si4 N2 Eu1A -90.71(15)
C34 Si4 N2 Eu1B -101.6(3)
C34 Si4 N2 Si3 78.0(2)
